data_7120350
loop_
_publ_author_name
'L\'opez-P\'erez, Borja'
'Maestro, Miguel A.'
'Mouri\~no, Antonio'

_publ_section_title
;
 Total Synthesis of 1\a,25-Dihydroxyvitamin D3 (Calcitriol) Through a
 Si-Assisted Allylic Substitution
;
_journal_name_full 'Chem. Commun.'
_journal_paper_doi 10.1039/C7CC04690A
_journal_year 2017
_chemical_absolute_configuration ad
_chemical_formula_moiety 'C17 H22 O4 S'
_chemical_formula_sum 'C17 H22 O4 S'
_chemical_formula_weight 322.41
_chemical_name_systematic
; 
 ? 
;
_space_group_IT_number 19
_symmetry_cell_setting orthorhombic
_symmetry_space_group_name_Hall 'P 2ac 2ab'
_symmetry_space_group_name_H-M 'P 21 21 21'
_atom_sites_solution_hydrogens geom
_atom_sites_solution_primary direct
_atom_sites_solution_secondary difmap
_audit_creation_method SHELXL-97
_audit_update_record
;
2017-02-24 deposited with the CCDC.
2017-06-28 downloaded from the CCDC.
;
_cell_angle_alpha 90.00
_cell_angle_beta 90.00
_cell_angle_gamma 90.00
_cell_formula_units_Z 4
_cell_length_a 7.4726(4)
_cell_length_b 13.7659(8)
_cell_length_c 15.3749(9)
_cell_measurement_reflns_used 1953
_cell_measurement_temperature 100(2)
_cell_measurement_theta_max 36.245
_cell_measurement_theta_min 3.035
_cell_volume 1581.57(16)
_computing_cell_refinement 'SAINT V7.68A (Bruker: Madison, 2009 ) in Apex2 suite'
_computing_data_collection 'Apex2, Bruker Instrument Service v2010, 1-2'
_computing_data_reduction 'SAINT and XPREP Version 2008/2 (Sheldrick, Bruker AXS Inc.)'
_computing_molecular_graphics 'Bruker SHELXTL'
_computing_publication_material 'Bruker SHELXTL'
_computing_structure_refinement 'SHELXL-97 (Sheldrick, 1997)'
_computing_structure_solution 'SHELXS-97 (Sheldrick, 1997)'
_diffrn_ambient_temperature 100(2)
_diffrn_measured_fraction_theta_full 0.999
_diffrn_measured_fraction_theta_max 0.999
_diffrn_measurement_device_type 'CCD area detector'
_diffrn_measurement_method 'phi and omega scans'
_diffrn_radiation_monochromator graphite
_diffrn_radiation_source 'fine-focus sealed tube'
_diffrn_radiation_type MoK\a
_diffrn_radiation_wavelength 0.71073
_diffrn_reflns_av_R_equivalents 0.0299
_diffrn_reflns_av_sigmaI/netI 0.0170
_diffrn_reflns_limit_h_max 12
_diffrn_reflns_limit_h_min -12
_diffrn_reflns_limit_k_max 22
_diffrn_reflns_limit_k_min -22
_diffrn_reflns_limit_l_max 25
_diffrn_reflns_limit_l_min -25
_diffrn_reflns_number 114970
_diffrn_reflns_theta_full 36.36
_diffrn_reflns_theta_max 36.36
_diffrn_reflns_theta_min 1.99
_exptl_absorpt_coefficient_mu 0.220
_exptl_absorpt_correction_T_max 0.9573
_exptl_absorpt_correction_T_min 0.8884
_exptl_absorpt_correction_type multi-scan
_exptl_absorpt_process_details SADABS
_exptl_crystal_colour colourless
_exptl_crystal_density_diffrn 1.354
_exptl_crystal_density_method 'not measured'
_exptl_crystal_description plate
_exptl_crystal_F_000 688
_exptl_crystal_size_max 0.55
_exptl_crystal_size_mid 0.32
_exptl_crystal_size_min 0.20
_refine_diff_density_max 0.460
_refine_diff_density_min -0.209
_refine_diff_density_rms 0.050
_refine_ls_abs_structure_details 'Flack H D (1983), Acta Cryst. A39, 876-881'
_refine_ls_abs_structure_Flack -0.01(3)
_refine_ls_extinction_method none
_refine_ls_goodness_of_fit_ref 1.012
_refine_ls_hydrogen_treatment mixed
_refine_ls_matrix_type full
_refine_ls_number_parameters 287
_refine_ls_number_reflns 7697
_refine_ls_number_restraints 0
_refine_ls_restrained_S_all 1.012
_refine_ls_R_factor_all 0.0274
_refine_ls_R_factor_gt 0.0250
_refine_ls_shift/su_max 0.001
_refine_ls_shift/su_mean 0.000
_refine_ls_structure_factor_coef Fsqd
_refine_ls_weighting_details 'calc w=1/[\s^2^(Fo^2^)+(0.0464P)^2^+0.1207P] where P=(Fo^2^+2Fc^2^)/3'
_refine_ls_weighting_scheme calc
_refine_ls_wR_factor_gt 0.0674
_refine_ls_wR_factor_ref 0.0688
_reflns_number_gt 7325
_reflns_number_total 7697
_reflns_threshold_expression >2sigma(I)
_cod_data_source_file c7cc04690a2.cif
_cod_data_source_block anc1
_cod_depositor_comments
;
The following automatic conversions were performed:

'_exptl_absorpt_correction_type' value 'multi-scans' was replaced
with the value 'multi-scan' as specified in the replacement file
'src/cod-tools/trunk/data/replacement-values/replacement_values.lst'.

Automatic conversion script
Id: cif_fix_values 5376 2017-05-30 11:51:03Z andrius 
;
_cod_original_sg_symbol_H-M P2(1)2(1)2(1)
_cod_database_code 7120350

loop_
_symmetry_equiv_pos_as_xyz
'x, y, z'
'-x+1/2, -y, z+1/2'
'-x, y+1/2, -z+1/2'
'x+1/2, -y+1/2, -z'

loop_
_atom_site_label
_atom_site_type_symbol
_atom_site_fract_x
_atom_site_fract_y
_atom_site_fract_z
_atom_site_U_iso_or_equiv
_atom_site_adp_type
_atom_site_occupancy
_atom_site_symmetry_multiplicity
_atom_site_calc_flag
S1 S 0.389996(19) 0.399313(12) 0.076465(10) 0.01041(3) Uani 1 1 d
O1 O 0.45604(7) 0.37731(4) 0.17194(3) 0.01183(9) Uani 1 1 d
O2 O 1.10718(9) 0.29412(5) 0.37380(5) 0.02638(13) Uani 1 1 d
O3 O 0.24140(7) 0.46339(4) 0.08844(4) 0.01648(10) Uani 1 1 d
O4 O 0.36582(8) 0.30957(4) 0.03076(4) 0.01589(10) Uani 1 1 d
C1 C 0.57053(8) 0.46214(5) 0.03041(4) 0.01058(10) Uani 1 1 d
C2 C 0.70663(9) 0.41051(5) -0.01105(5) 0.01242(11) Uani 1 1 d
H2 H 0.6970(18) 0.3402(9) -0.0199(8) 0.017(3) Uiso 1 1 d
C3 C 0.85908(9) 0.46057(6) -0.03773(5) 0.01457(12) Uani 1 1 d
H3 H 0.9530(18) 0.4235(9) -0.0604(8) 0.021(3) Uiso 1 1 d
C4 C 0.87598(9) 0.56070(5) -0.02474(5) 0.01447(11) Uani 1 1 d
C5 C 0.73511(10) 0.61072(5) 0.01448(5) 0.01609(12) Uani 1 1 d
H5 H 0.745(2) 0.6755(10) 0.0236(9) 0.027(3) Uiso 1 1 d
C6 C 0.58271(9) 0.56234(5) 0.04264(5) 0.01415(11) Uani 1 1 d
H6 H 0.4977(16) 0.5974(9) 0.0663(8) 0.016(3) Uiso 1 1 d
C7 C 1.04425(10) 0.61255(7) -0.05074(6) 0.02123(15) Uani 1 1 d
H7A H 1.077(3) 0.5899(14) -0.1048(13) 0.061(6) Uiso 1 1 d
H7B H 1.127(2) 0.6000(10) -0.0103(9) 0.031(4) Uiso 1 1 d
H7C H 1.027(2) 0.6803(12) -0.0599(10) 0.040(4) Uiso 1 1 d
C8 C 0.59641(8) 0.30282(5) 0.18378(4) 0.01051(10) Uani 1 1 d
H8 H 0.6413(15) 0.2884(8) 0.1261(7) 0.008(2) Uiso 1 1 d
C9 C 0.50996(9) 0.21282(5) 0.22371(5) 0.01300(11) Uani 1 1 d
H9A H 0.4457(17) 0.2355(9) 0.2769(8) 0.019(3) Uiso 1 1 d
H9B H 0.4262(17) 0.1886(9) 0.1806(8) 0.015(3) Uiso 1 1 d
C11 C 0.65087(9) 0.13574(5) 0.24653(5) 0.01453(12) Uani 1 1 d
H11A H 0.593(2) 0.0772(11) 0.2776(9) 0.031(4) Uiso 1 1 d
H11B H 0.7019(16) 0.1145(9) 0.1893(8) 0.015(3) Uiso 1 1 d
C12 C 0.80030(9) 0.17651(5) 0.30484(5) 0.01422(11) Uani 1 1 d
H12A H 0.7471(15) 0.1919(8) 0.3618(7) 0.012(2) Uiso 1 1 d
H12B H 0.8968(17) 0.1285(8) 0.3133(8) 0.015(3) Uiso 1 1 d
C13 C 0.88199(9) 0.26608(5) 0.26222(4) 0.01139(10) Uani 1 1 d
C14 C 0.73585(9) 0.34301(5) 0.24504(4) 0.01057(10) Uani 1 1 d
H14 H 0.6777(18) 0.3507(10) 0.3052(8) 0.020(3) Uiso 1 1 d
C15 C 0.84022(10) 0.43625(6) 0.22396(5) 0.01517(12) Uani 1 1 d
H15A H 0.7728(19) 0.4923(10) 0.2340(9) 0.023(3) Uiso 1 1 d
H15B H 0.881(2) 0.4370(10) 0.1646(9) 0.025(3) Uiso 1 1 d
C16 C 0.99579(10) 0.43176(6) 0.29015(5) 0.01650(12) Uani 1 1 d
H16A H 0.968(2) 0.4702(10) 0.3386(9) 0.026(3) Uiso 1 1 d
H16B H 1.108(2) 0.4520(10) 0.2616(9) 0.028(3) Uiso 1 1 d
C17 C 1.01015(9) 0.32576(6) 0.31762(5) 0.01496(12) Uani 1 1 d
C18 C 0.99078(10) 0.23870(6) 0.18053(5) 0.01762(13) Uani 1 1 d
H18A H 1.085(2) 0.1940(11) 0.1974(10) 0.031(4) Uiso 1 1 d
H18B H 0.9164(17) 0.2086(10) 0.1359(8) 0.021(3) Uiso 1 1 d
H18C H 1.040(2) 0.2955(12) 0.1523(11) 0.038(4) Uiso 1 1 d

loop_
_atom_site_aniso_label
_atom_site_aniso_U_11
_atom_site_aniso_U_22
_atom_site_aniso_U_33
_atom_site_aniso_U_23
_atom_site_aniso_U_13
_atom_site_aniso_U_12
S1 0.00888(5) 0.01104(6) 0.01131(6) 0.00063(5) -0.00079(5) -0.00044(5)
O1 0.01198(18) 0.0127(2) 0.0108(2) 0.00039(16) 0.00016(15) 0.00310(15)
O2 0.0247(3) 0.0248(3) 0.0297(3) 0.0049(2) -0.0167(3) -0.0033(2)
O3 0.01038(18) 0.0187(2) 0.0203(3) 0.0032(2) 0.00014(17) 0.00431(17)
O4 0.0182(2) 0.0143(2) 0.0151(2) -0.00231(18) -0.00173(18) -0.00533(18)
C1 0.0110(2) 0.0098(2) 0.0109(2) 0.0003(2) -0.00005(18) -0.00045(18)
C2 0.0129(2) 0.0116(3) 0.0127(3) -0.0014(2) 0.00130(19) 0.0000(2)
C3 0.0128(2) 0.0165(3) 0.0145(3) -0.0001(2) 0.0022(2) -0.0001(2)
C4 0.0134(2) 0.0165(3) 0.0134(3) 0.0028(2) -0.0012(2) -0.0041(2)
C5 0.0191(3) 0.0116(3) 0.0176(3) 0.0008(2) -0.0002(2) -0.0034(2)
C6 0.0160(3) 0.0104(3) 0.0161(3) -0.0011(2) 0.0020(2) 0.0004(2)
C7 0.0156(3) 0.0260(4) 0.0221(3) 0.0080(3) -0.0024(2) -0.0077(3)
C8 0.0097(2) 0.0106(2) 0.0112(2) 0.00061(19) -0.00043(19) 0.00074(19)
C9 0.0120(2) 0.0119(3) 0.0150(3) 0.0009(2) -0.0009(2) -0.0017(2)
C11 0.0156(3) 0.0105(3) 0.0174(3) 0.0016(2) -0.0028(2) -0.0015(2)
C12 0.0156(2) 0.0123(3) 0.0148(3) 0.0033(2) -0.0035(2) -0.0014(2)
C13 0.0104(2) 0.0122(3) 0.0116(2) 0.0007(2) -0.00074(19) -0.0007(2)
C14 0.0103(2) 0.0106(3) 0.0108(2) 0.0007(2) -0.00025(18) -0.00086(18)
C15 0.0160(3) 0.0123(3) 0.0173(3) 0.0030(2) -0.0034(2) -0.0038(2)
C16 0.0173(3) 0.0149(3) 0.0173(3) 0.0004(2) -0.0036(2) -0.0056(2)
C17 0.0127(2) 0.0168(3) 0.0154(3) 0.0004(2) -0.0028(2) -0.0025(2)
C18 0.0131(2) 0.0222(3) 0.0176(3) -0.0023(3) 0.0034(2) 0.0019(2)

loop_
_atom_type_symbol
_atom_type_description
_atom_type_scat_dispersion_real
_atom_type_scat_dispersion_imag
_atom_type_scat_source
C C 0.0033 0.0016 'International Tables Vol C Tables 4.2.6.8 and 6.1.1.4'
H H 0.0000 0.0000 'International Tables Vol C Tables 4.2.6.8 and 6.1.1.4'
O O 0.0106 0.0060 'International Tables Vol C Tables 4.2.6.8 and 6.1.1.4'
S S 0.1246 0.1234 'International Tables Vol C Tables 4.2.6.8 and 6.1.1.4'

loop_
_geom_angle_atom_site_label_1
_geom_angle_atom_site_label_2
_geom_angle_atom_site_label_3
_geom_angle
O3 S1 O4 119.81(3)
O3 S1 O1 103.97(3)
O4 S1 O1 109.28(3)
O3 S1 C1 110.21(3)
O4 S1 C1 108.93(3)
O1 S1 C1 103.30(3)
C8 O1 S1 118.01(4)
C2 C1 C6 121.18(6)
C2 C1 S1 119.65(5)
C6 C1 S1 118.94(5)
C3 C2 C1 118.60(6)
C3 C2 H2 120.5(8)
C1 C2 H2 120.9(8)
C2 C3 C4 121.29(7)
C2 C3 H3 117.0(8)
C4 C3 H3 121.6(8)
C5 C4 C3 118.69(6)
C5 C4 C7 120.85(7)
C3 C4 C7 120.44(7)
C6 C5 C4 121.13(7)
C6 C5 H5 119.4(9)
C4 C5 H5 119.4(9)
C5 C6 C1 119.06(7)
C5 C6 H6 117.4(8)
C1 C6 H6 123.5(8)
C4 C7 H7A 107.5(13)
C4 C7 H7B 107.5(10)
H7A C7 H7B 112.5(16)
C4 C7 H7C 113.0(11)
H7A C7 H7C 103.5(15)
H7B C7 H7C 112.8(14)
O1 C8 C14 108.21(5)
O1 C8 C9 108.19(5)
C14 C8 C9 109.80(5)
O1 C8 H8 106.0(7)
C14 C8 H8 114.0(7)
C9 C8 H8 110.4(7)
C8 C9 C11 111.26(5)
C8 C9 H9A 106.2(7)
C11 C9 H9A 111.0(7)
C8 C9 H9B 106.1(7)
C11 C9 H9B 111.2(7)
H9A C9 H9B 110.9(10)
C9 C11 C12 112.26(6)
C9 C11 H11A 111.0(9)
C12 C11 H11A 108.6(8)
C9 C11 H11B 105.2(7)
C12 C11 H11B 110.0(7)
H11A C11 H11B 109.8(10)
C13 C12 C11 109.60(6)
C13 C12 H12A 111.8(7)
C11 C12 H12A 107.7(6)
C13 C12 H12B 107.8(7)
C11 C12 H12B 111.3(7)
H12A C12 H12B 108.7(9)
C17 C13 C12 116.62(6)
C17 C13 C18 104.82(6)
C12 C13 C18 111.31(6)
C17 C13 C14 99.82(5)
C12 C13 C14 110.20(5)
C18 C13 C14 113.64(6)
C8 C14 C15 121.66(6)
C8 C14 C13 110.10(5)
C15 C14 C13 104.48(5)
C8 C14 H14 107.9(7)
C15 C14 H14 108.6(7)
C13 C14 H14 102.5(7)
C14 C15 C16 102.09(6)
C14 C15 H15A 112.4(8)
C16 C15 H15A 109.2(9)
C14 C15 H15B 111.6(8)
C16 C15 H15B 112.8(9)
H15A C15 H15B 108.5(11)
C17 C16 C15 105.89(6)
C17 C16 H16A 109.6(9)
C15 C16 H16A 109.7(9)
C17 C16 H16B 109.5(9)
C15 C16 H16B 109.6(8)
H16A C16 H16B 112.3(12)
O2 C17 C13 125.64(7)
O2 C17 C16 125.84(7)
C13 C17 C16 108.52(6)
C13 C18 H18A 108.6(9)
C13 C18 H18B 112.1(8)
H18A C18 H18B 109.4(11)
C13 C18 H18C 111.6(10)
H18A C18 H18C 111.0(13)
H18B C18 H18C 104.1(12)

loop_
_geom_bond_atom_site_label_1
_geom_bond_atom_site_label_2
_geom_bond_distance
S1 O3 1.4300(5)
S1 O4 1.4327(6)
S1 O1 1.5780(5)
S1 C1 1.7520(7)
O1 C8 1.4781(8)
O2 C17 1.2089(9)
C1 C2 1.3950(9)
C1 C6 1.3951(10)
C2 C3 1.3931(10)
C2 H2 0.980(12)
C3 C4 1.3985(11)
C3 H3 0.935(14)
C4 C5 1.3950(11)
C4 C7 1.5001(10)
C5 C6 1.3885(10)
C5 H5 0.905(14)
C6 H6 0.877(12)
C7 H7A 0.92(2)
C7 H7B 0.892(15)
C7 H7C 0.952(16)
C8 C14 1.5096(9)
C8 C9 1.5262(10)
C8 H8 0.968(11)
C9 C11 1.5355(10)
C9 H9A 0.999(12)
C9 H9B 0.971(12)
C11 C12 1.5381(10)
C11 H11A 1.031(15)
C11 H11B 1.002(12)
C12 C13 1.5239(10)
C12 H12A 0.985(12)
C12 H12B 0.987(12)
C13 C17 1.5223(10)
C13 C18 1.5429(10)
C13 C14 1.5440(9)
C14 C15 1.5364(10)
C14 H14 1.027(12)
C15 C16 1.5463(11)
C15 H15A 0.934(13)
C15 H15B 0.961(14)
C16 C17 1.5229(11)
C16 H16A 0.937(14)
C16 H16B 0.987(15)
C18 H18A 0.970(15)
C18 H18B 0.976(13)
C18 H18C 0.966(16)

loop_
_geom_torsion_atom_site_label_1
_geom_torsion_atom_site_label_2
_geom_torsion_atom_site_label_3
_geom_torsion_atom_site_label_4
_geom_torsion
O3 S1 O1 C8 172.65(5)
O4 S1 O1 C8 43.61(5)
C1 S1 O1 C8 -72.23(5)
O3 S1 C1 C2 -160.41(6)
O4 S1 C1 C2 -27.07(7)
O1 S1 C1 C2 89.02(6)
O3 S1 C1 C6 25.10(7)
O4 S1 C1 C6 158.44(6)
O1 S1 C1 C6 -85.47(6)
C6 C1 C2 C3 2.13(11)
S1 C1 C2 C3 -172.23(5)
C1 C2 C3 C4 -0.90(11)
C2 C3 C4 C5 -1.07(11)
C2 C3 C4 C7 177.56(7)
C3 C4 C5 C6 1.88(11)
C7 C4 C5 C6 -176.74(7)
C4 C5 C6 C1 -0.70(11)
C2 C1 C6 C5 -1.35(11)
S1 C1 C6 C5 173.05(6)
S1 O1 C8 C14 133.67(5)
S1 O1 C8 C9 -107.42(5)
O1 C8 C9 C11 -174.28(5)
C14 C8 C9 C11 -56.39(8)
C8 C9 C11 C12 54.04(8)
C9 C11 C12 C13 -54.22(8)
C11 C12 C13 C17 170.03(6)
C11 C12 C13 C18 -69.80(7)
C11 C12 C13 C14 57.22(7)
O1 C8 C14 C15 -59.60(8)
C9 C8 C14 C15 -177.48(6)
O1 C8 C14 C13 177.82(5)
C9 C8 C14 C13 59.94(7)
C17 C13 C14 C8 175.46(5)
C12 C13 C14 C8 -61.29(7)
C18 C13 C14 C8 64.42(7)
C17 C13 C14 C15 43.26(7)
C12 C13 C14 C15 166.50(6)
C18 C13 C14 C15 -67.78(7)
C8 C14 C15 C16 -165.29(6)
C13 C14 C15 C16 -40.10(7)
C14 C15 C16 C17 20.57(8)
C12 C13 C17 O2 31.49(11)
C18 C13 C17 O2 -92.09(10)
C14 C13 C17 O2 150.10(8)
C12 C13 C17 C16 -148.66(6)
C18 C13 C17 C16 87.76(7)
C14 C13 C17 C16 -30.05(7)
C15 C16 C17 O2 -173.91(8)
C15 C16 C17 C13 6.24(8)
